data_7017045
loop_
_publ_author_name
'Jiang, Weili'
'Lou, Bin'
'Wang, Jianqiang'
'Lv, Hongbin'
'Bian, Zuqiang'
'Huang, Chunhui'

_publ_section_title
;
 The influence of triplet energy levels of bridging ligands on energy
 transfer processes in Ir(iii)/Eu(iii) dyads.
;
_journal_issue 43
_journal_name_full 'Dalton transactions (Cambridge, England : 2003)'
_journal_page_first 11410
_journal_page_last 11418
_journal_paper_doi 10.1039/c1dt10968e
_journal_volume 40
_journal_year 2011
_chemical_formula_moiety 'C39 H26 F4 Ir N5 O2'
_chemical_formula_sum 'C39 H26 F4 Ir N5 O2'
_chemical_formula_weight 864.85
_chemical_name_systematic
;
?
;
_space_group_IT_number 2
_symmetry_cell_setting triclinic
_symmetry_space_group_name_Hall '-P 1'
_symmetry_space_group_name_H-M 'P -1'
_atom_sites_solution_hydrogens geom
_atom_sites_solution_primary direct
_atom_sites_solution_secondary difmap
_audit_creation_method SHELXL-97
_cell_angle_alpha 90.543(4)
_cell_angle_beta 99.623(18)
_cell_angle_gamma 103.398(18)
_cell_formula_units_Z 4
_cell_length_a 11.4430(11)
_cell_length_b 17.2090(17)
_cell_length_c 17.9900(17)
_cell_measurement_reflns_used 13042
_cell_measurement_temperature 113(2)
_cell_measurement_theta_max 30.10
_cell_measurement_theta_min 1.10
_cell_volume 3393.4(7)
_computing_cell_refinement 'CrystalClear-SM Expert 2.0 r2'
_computing_data_collection 'CrystalClear-SM Expert 2.0 r2 (Rigaku, 2009)'
_computing_data_reduction 'CrystalClear-SM Expert 2.0 r2'
_computing_molecular_graphics 'CrystalStructure 4.0'
_computing_publication_material 'CrystalStructure 4.0 (Rigaku, 2009)'
_computing_structure_refinement 'SHELXL-97 (Sheldrick, 1997)'
_computing_structure_solution 'SHELXS-97 (Sheldrick, 1990)'
_diffrn_ambient_temperature 113(2)
_diffrn_detector_area_resol_mean 14.222
_diffrn_measured_fraction_theta_full 0.994
_diffrn_measured_fraction_theta_max 0.994
_diffrn_measurement_device_type 'Rigaku Saturn724 CCD'
_diffrn_measurement_method \w
_diffrn_radiation_monochromator multilayer
_diffrn_radiation_source 'rotating anode'
_diffrn_radiation_type MoK\a
_diffrn_radiation_wavelength 0.71075
_diffrn_reflns_av_R_equivalents 0.0376
_diffrn_reflns_av_sigmaI/netI 0.0488
_diffrn_reflns_limit_h_max 14
_diffrn_reflns_limit_h_min -14
_diffrn_reflns_limit_k_max 22
_diffrn_reflns_limit_k_min -22
_diffrn_reflns_limit_l_max 23
_diffrn_reflns_limit_l_min -23
_diffrn_reflns_number 37298
_diffrn_reflns_theta_full 27.68
_diffrn_reflns_theta_max 27.68
_diffrn_reflns_theta_min 1.15
_diffrn_standards_decay_% 0
_diffrn_standards_interval_count 0
_diffrn_standards_interval_time 0
_diffrn_standards_number 0
_exptl_absorpt_coefficient_mu 4.000
_exptl_absorpt_correction_T_max 0.5018
_exptl_absorpt_correction_T_min 0.4469
_exptl_absorpt_correction_type multi-scan
_exptl_absorpt_process_details CrystalClear
_exptl_crystal_colour colorless
_exptl_crystal_density_diffrn 1.693
_exptl_crystal_density_method 'not measured'
_exptl_crystal_description prism
_exptl_crystal_F_000 1696
_exptl_crystal_size_max 0.24
_exptl_crystal_size_mid 0.22
_exptl_crystal_size_min 0.20
_refine_diff_density_max 1.269
_refine_diff_density_min -1.539
_refine_diff_density_rms 0.093
_refine_ls_extinction_method none
_refine_ls_goodness_of_fit_ref 1.093
_refine_ls_hydrogen_treatment constr
_refine_ls_matrix_type full
_refine_ls_number_parameters 961
_refine_ls_number_reflns 15773
_refine_ls_number_restraints 94
_refine_ls_restrained_S_all 1.092
_refine_ls_R_factor_all 0.0557
_refine_ls_R_factor_gt 0.0441
_refine_ls_shift/su_max 0.003
_refine_ls_shift/su_mean 0.000
_refine_ls_structure_factor_coef Fsqd
_refine_ls_weighting_details 'calc w=1/[\s^2^(Fo^2^)+(0.0278P)^2^+4.9334P] where P=(Fo^2^+2Fc^2^)/3'
_refine_ls_weighting_scheme calc
_refine_ls_wR_factor_gt 0.0902
_refine_ls_wR_factor_ref 0.0951
_reflns_number_gt 13251
_reflns_number_total 15773
_reflns_threshold_expression >2sigma(I)
_cod_data_source_file c1dt10968e.txt
_cod_data_source_block shelxl2
_cod_original_cell_volume 3393.4(6)
_cod_database_code 7017045

loop_
_symmetry_equiv_pos_as_xyz
'x, y, z'
'-x, -y, -z'

loop_
_atom_site_label
_atom_site_type_symbol
_atom_site_fract_x
_atom_site_fract_y
_atom_site_fract_z
_atom_site_U_iso_or_equiv
_atom_site_adp_type
_atom_site_occupancy
_atom_site_symmetry_multiplicity
_atom_site_calc_flag
_atom_site_refinement_flags
_atom_site_disorder_assembly
_atom_site_disorder_group
Ir1 Ir 0.123695(17) 0.205611(11) 0.209287(11) 0.04072(6) Uani 1 1 d . . .
Ir2 Ir 0.523194(18) 0.255680(12) 0.717818(12) 0.04575(6) Uani 1 1 d . . .
F1 F -0.2484(6) 0.0141(4) 0.3015(3) 0.168(3) Uani 1 1 d . . .
F2 F 0.1303(6) 0.0344(4) 0.4603(3) 0.154(2) Uani 1 1 d . . .
F3 F 0.4664(3) 0.0528(3) 0.1818(3) 0.0941(13) Uani 1 1 d . . .
F4 F 0.0817(4) -0.0671(2) 0.0422(2) 0.1009(14) Uani 1 1 d . . .
F5 F 0.0991(4) 0.1195(3) 0.7950(3) 0.1287(19) Uani 1 1 d . . .
F6 F 0.4371(5) 0.1013(3) 0.9732(3) 0.1281(19) Uani 1 1 d . . .
F7 F 0.8035(4) 0.0523(3) 0.7084(3) 0.1074(15) Uani 1 1 d . . .
F8 F 0.4147(5) -0.0300(3) 0.5594(3) 0.1106(15) Uani 1 1 d . . .
O1 O 0.1456(5) 0.5001(3) 0.1148(3) 0.0935(16) Uani 1 1 d . . .
O2 O 0.2352(5) 0.3832(4) -0.0812(3) 0.110(2) Uani 1 1 d . . .
O3 O 0.6551(4) 0.5418(2) 0.6039(3) 0.0798(13) Uani 1 1 d . . .
O4 O 0.7639(4) 0.3924(3) 0.4420(2) 0.0683(11) Uani 1 1 d . A .
N1 N -0.0557(4) 0.1723(3) 0.1566(3) 0.0538(11) Uani 1 1 d . . .
N2 N 0.3007(4) 0.2276(2) 0.2640(2) 0.0442(9) Uani 1 1 d . . .
N3 N 0.0765(4) 0.3054(3) 0.2602(3) 0.0524(11) Uani 1 1 d . . .
N4 N 0.1482(4) 0.3745(3) 0.1605(3) 0.0549(11) Uani 1 1 d . . .
N5 N 0.1710(4) 0.3018(2) 0.1356(2) 0.0479(10) Uani 1 1 d . . .
N6 N 0.3503(4) 0.2404(3) 0.6566(3) 0.0579(12) Uani 1 1 d . . .
N7 N 0.6918(4) 0.2576(3) 0.7795(2) 0.0488(10) Uani 1 1 d . . .
N8 N 0.5144(4) 0.3713(2) 0.7597(2) 0.0445(9) Uani 1 1 d . . .
N9 N 0.6102(4) 0.4176(2) 0.6586(2) 0.0505(10) Uani 1 1 d . . .
N10 N 0.6091(4) 0.3369(3) 0.6413(2) 0.0495(10) Uani 1 1 d . . .
C1 C -0.1017(5) 0.2005(4) 0.0915(4) 0.0648(16) Uani 1 1 d . . .
H1 H -0.0477 0.2383 0.0673 0.078 Uiso 1 1 calc R . .
C2 C -0.2215(7) 0.1780(5) 0.0582(5) 0.090(2) Uani 1 1 d . . .
H2 H -0.2505 0.2001 0.0125 0.108 Uiso 1 1 calc R . .
C3 C -0.2986(7) 0.1226(6) 0.0926(6) 0.104(3) Uani 1 1 d . . .
H3 H -0.3818 0.1045 0.0699 0.125 Uiso 1 1 calc R . .
C4 C -0.2558(7) 0.0929(5) 0.1604(5) 0.097(3) Uani 1 1 d . . .
H4 H -0.3104 0.0554 0.1845 0.116 Uiso 1 1 calc R . .
C5 C -0.1320(6) 0.1178(4) 0.1938(4) 0.0690(18) Uani 1 1 d . . .
C6 C -0.0684(6) 0.0933(4) 0.2648(4) 0.0716(19) Uani 1 1 d . . .
C7 C 0.0584(6) 0.1264(3) 0.2826(3) 0.0566(14) Uani 1 1 d . . .
C8 C 0.1248(7) 0.1062(4) 0.3497(3) 0.0723(19) Uani 1 1 d . . .
H8 H 0.2103 0.1279 0.3621 0.087 Uiso 1 1 calc R . .
C9 C 0.0662(11) 0.0554(5) 0.3971(5) 0.107(3) Uani 1 1 d . . .
C10 C -0.0610(12) 0.0234(6) 0.3814(5) 0.128(4) Uani 1 1 d . . .
H10 H -0.1020 -0.0102 0.4152 0.153 Uiso 1 1 calc R . .
C11 C -0.1216(9) 0.0430(5) 0.3160(6) 0.115(3) Uani 1 1 d . . .
C12 C 0.3503(5) 0.2870(3) 0.3177(3) 0.0579(14) Uani 1 1 d . . .
H12 H 0.3004 0.3200 0.3312 0.069 Uiso 1 1 calc R . .
C13 C 0.4688(6) 0.3015(4) 0.3535(4) 0.0751(19) Uani 1 1 d . . .
H13 H 0.5010 0.3438 0.3909 0.090 Uiso 1 1 calc R . .
C14 C 0.5417(6) 0.2521(4) 0.3334(4) 0.0767(19) Uani 1 1 d . . .
H14 H 0.6247 0.2607 0.3570 0.092 Uiso 1 1 calc R . .
C15 C 0.4923(5) 0.1917(4) 0.2797(4) 0.0664(16) Uani 1 1 d . . .
H15 H 0.5410 0.1579 0.2660 0.080 Uiso 1 1 calc R . .
C16 C 0.3703(5) 0.1791(3) 0.2446(3) 0.0487(12) Uani 1 1 d . . .
C17 C 0.3025(5) 0.1144(3) 0.1880(3) 0.0470(12) Uani 1 1 d . . .
C18 C 0.1780(5) 0.1152(3) 0.1633(3) 0.0414(11) Uani 1 1 d . . .
C19 C 0.1043(5) 0.0530(3) 0.1136(3) 0.0531(13) Uani 1 1 d . . .
H19 H 0.0204 0.0515 0.0970 0.064 Uiso 1 1 calc R . .
C20 C 0.1550(6) -0.0061(4) 0.0888(3) 0.0648(16) Uani 1 1 d . . .
C21 C 0.2755(7) -0.0063(4) 0.1094(4) 0.0721(18) Uani 1 1 d . . .
H21 H 0.3084 -0.0466 0.0902 0.087 Uiso 1 1 calc R . .
C22 C 0.3470(6) 0.0539(4) 0.1589(4) 0.0633(16) Uani 1 1 d . . .
C23 C 0.0192(6) 0.2987(4) 0.3217(3) 0.0685(17) Uani 1 1 d . . .
H23 H 0.0033 0.2491 0.3454 0.082 Uiso 1 1 calc R . .
C24 C -0.0160(7) 0.3637(5) 0.3498(4) 0.086(2) Uani 1 1 d . . .
H24 H -0.0591 0.3585 0.3910 0.103 Uiso 1 1 calc R . .
C25 C 0.0135(8) 0.4362(5) 0.3161(5) 0.101(3) Uani 1 1 d . . .
H25 H -0.0068 0.4817 0.3360 0.122 Uiso 1 1 calc R . .
C26 C 0.0714(7) 0.4436(4) 0.2549(4) 0.080(2) Uani 1 1 d . . .
H26 H 0.0923 0.4936 0.2326 0.095 Uiso 1 1 calc R . .
C27 C 0.0991(5) 0.3746(3) 0.2258(3) 0.0563(14) Uani 1 1 d . . .
C28 C 0.1583(5) 0.4309(4) 0.1024(4) 0.0670(17) Uani 1 1 d . . .
C29 C 0.1869(5) 0.3908(3) 0.0419(4) 0.0582(15) Uani 1 1 d . . .
C30 C 0.1946(5) 0.3133(3) 0.0660(3) 0.0515(13) Uani 1 1 d . . .
C31 C 0.2202(6) 0.2468(4) 0.0228(3) 0.0658(16) Uani 1 1 d . . .
H31A H 0.2687 0.2175 0.0570 0.099 Uiso 1 1 calc R . .
H31B H 0.2657 0.2686 -0.0169 0.099 Uiso 1 1 calc R . .
H31C H 0.1431 0.2103 -0.0002 0.099 Uiso 1 1 calc R . .
C32 C 0.1967(6) 0.4187(5) -0.0348(5) 0.077(2) Uani 1 1 d . . .
C33 C 0.1511(6) 0.4933(5) -0.0567(5) 0.098(3) Uani 1 1 d . . .
H33A H 0.0875 0.4796 -0.1025 0.118 Uiso 1 1 calc R . .
H33B H 0.1120 0.5089 -0.0157 0.118 Uiso 1 1 calc R . .
C34 C 0.2486(5) 0.5654(4) -0.0721(3) 0.0612(15) Uani 1 1 d . . .
C35 C 0.3412(7) 0.6014(6) -0.0183(4) 0.104(3) Uani 1 1 d . . .
H35 H 0.3470 0.5814 0.0309 0.125 Uiso 1 1 calc R . .
C36 C 0.4263(9) 0.6652(6) -0.0321(6) 0.125(3) Uani 1 1 d . . .
H36 H 0.4895 0.6894 0.0083 0.150 Uiso 1 1 calc R . .
C37 C 0.4259(8) 0.6963(4) -0.1003(6) 0.096(3) Uani 1 1 d . . .
H37 H 0.4887 0.7405 -0.1085 0.116 Uiso 1 1 calc R . .
C38 C 0.3323(8) 0.6624(5) -0.1577(5) 0.104(3) Uani 1 1 d . . .
H38 H 0.3275 0.6831 -0.2066 0.124 Uiso 1 1 calc R . .
C39 C 0.2437(7) 0.5959(4) -0.1419(4) 0.088(2) Uani 1 1 d . . .
H39 H 0.1784 0.5717 -0.1811 0.105 Uiso 1 1 calc R . .
C40 C 0.3262(6) 0.2647(4) 0.5856(4) 0.0739(18) Uani 1 1 d . . .
H40 H 0.3923 0.2931 0.5634 0.089 Uiso 1 1 calc R . .
C41 C 0.2098(8) 0.2500(5) 0.5438(5) 0.094(3) Uani 1 1 d . . .
H41 H 0.1962 0.2665 0.4935 0.113 Uiso 1 1 calc R . .
C42 C 0.1142(8) 0.2108(5) 0.5769(6) 0.108(3) Uani 1 1 d . . .
H42 H 0.0331 0.2009 0.5497 0.130 Uiso 1 1 calc R . .
C43 C 0.1362(6) 0.1855(5) 0.6503(6) 0.099(3) Uani 1 1 d . . .
H43 H 0.0701 0.1581 0.6730 0.118 Uiso 1 1 calc R . .
C44 C 0.2569(5) 0.2006(4) 0.6911(4) 0.0662(17) Uani 1 1 d . . .
C45 C 0.2977(5) 0.1749(3) 0.7665(4) 0.0644(16) Uani 1 1 d . . .
C46 C 0.4264(5) 0.1917(3) 0.7906(3) 0.0548(13) Uani 1 1 d . . .
C47 C 0.4717(6) 0.1666(4) 0.8610(4) 0.0677(17) Uani 1 1 d . . .
H47 H 0.5571 0.1765 0.8785 0.081 Uiso 1 1 calc R . .
C48 C 0.3899(8) 0.1268(4) 0.9054(4) 0.085(2) Uani 1 1 d . . .
C49 C 0.2658(7) 0.1106(5) 0.8838(5) 0.089(2) Uani 1 1 d . . .
H49 H 0.2122 0.0832 0.9152 0.107 Uiso 1 1 calc R . .
C50 C 0.2229(6) 0.1356(5) 0.8150(5) 0.084(2) Uani 1 1 d . . .
C51 C 0.7553(5) 0.3166(3) 0.8313(3) 0.0580(14) Uani 1 1 d . . .
H51 H 0.7211 0.3607 0.8392 0.070 Uiso 1 1 calc R . .
C52 C 0.8676(6) 0.3151(4) 0.8729(4) 0.0760(19) Uani 1 1 d . . .
H52 H 0.9083 0.3564 0.9101 0.091 Uiso 1 1 calc R . .
C53 C 0.9189(6) 0.2534(5) 0.8599(4) 0.084(2) Uani 1 1 d . . .
H53 H 0.9970 0.2519 0.8870 0.101 Uiso 1 1 calc R . .
C54 C 0.8564(6) 0.1930(4) 0.8066(4) 0.0741(19) Uani 1 1 d . . .
H54 H 0.8913 0.1496 0.7975 0.089 Uiso 1 1 calc R . .
C55 C 0.7422(5) 0.1955(3) 0.7660(3) 0.0532(13) Uani 1 1 d . . .
C56 C 0.6641(5) 0.1356(3) 0.7091(3) 0.0540(13) Uani 1 1 d . . .
C57 C 0.5473(5) 0.1502(3) 0.6795(3) 0.0478(12) Uani 1 1 d . . .
C58 C 0.4646(6) 0.0935(3) 0.6295(3) 0.0618(15) Uani 1 1 d . . .
H58 H 0.3858 0.1013 0.6103 0.074 Uiso 1 1 calc R . .
C59 C 0.4983(7) 0.0253(4) 0.6079(4) 0.0748(19) Uani 1 1 d . . .
C60 C 0.6122(8) 0.0115(4) 0.6333(4) 0.085(2) Uani 1 1 d . . .
H60 H 0.6348 -0.0343 0.6158 0.101 Uiso 1 1 calc R . .
C61 C 0.6900(7) 0.0658(4) 0.6840(4) 0.0747(19) Uani 1 1 d . . .
C62 C 0.4683(5) 0.3863(4) 0.8212(3) 0.0549(13) Uani 1 1 d . . .
H62 H 0.4285 0.3422 0.8463 0.066 Uiso 1 1 calc R . .
C63 C 0.4757(5) 0.4622(4) 0.8493(3) 0.0647(16) Uani 1 1 d . . .
H63 H 0.4429 0.4705 0.8931 0.078 Uiso 1 1 calc R . .
C64 C 0.5318(6) 0.5255(4) 0.8125(4) 0.0664(16) Uani 1 1 d . . .
H64 H 0.5389 0.5784 0.8315 0.080 Uiso 1 1 calc R . .
C65 C 0.5778(5) 0.5144(3) 0.7489(3) 0.0584(14) Uani 1 1 d . . .
H65 H 0.6165 0.5584 0.7232 0.070 Uiso 1 1 calc R . .
C66 C 0.5657(4) 0.4356(3) 0.7232(3) 0.0472(12) Uani 1 1 d . . .
C67 C 0.6500(5) 0.4688(3) 0.6011(3) 0.0560(14) Uani 1 1 d . . .
C68 C 0.6781(5) 0.4156(3) 0.5483(3) 0.0521(13) Uani 1 1 d . A .
C69 C 0.6514(5) 0.3374(3) 0.5768(3) 0.0480(12) Uani 1 1 d . . .
C70 C 0.6616(6) 0.2600(3) 0.5425(3) 0.0646(16) Uani 1 1 d . . .
H70A H 0.6919 0.2276 0.5823 0.097 Uiso 1 1 calc R . .
H70B H 0.7184 0.2711 0.5066 0.097 Uiso 1 1 calc R . .
H70C H 0.5812 0.2309 0.5160 0.097 Uiso 1 1 calc R . .
C71 C 0.7280(6) 0.4395(3) 0.4803(4) 0.0629(15) Uani 1 1 d D . .
C72 C 0.7034(11) 0.5133(7) 0.4414(8) 0.065(4) Uani 0.536(18) 1 d PDU A 1
H72A H 0.6920 0.5516 0.4794 0.078 Uiso 0.536(18) 1 calc PR A 1
H72B H 0.6264 0.4977 0.4045 0.078 Uiso 0.536(18) 1 calc PR A 1
C73 C 0.8049(7) 0.5549(7) 0.4005(4) 0.049(4) Uani 0.536(18) 1 d PGDU A 1
C74 C 0.9230(9) 0.5805(7) 0.4406(4) 0.058(4) Uani 0.536(18) 1 d PGDU A 1
H74 H 0.9406 0.5692 0.4923 0.069 Uiso 0.536(18) 1 calc PR A 1
C75 C 1.0153(6) 0.6226(6) 0.4050(8) 0.071(4) Uani 0.536(18) 1 d PGU A 1
H75 H 1.0960 0.6401 0.4324 0.085 Uiso 0.536(18) 1 calc PR A 1
C76 C 0.9896(9) 0.6391(6) 0.3293(8) 0.064(4) Uani 0.536(18) 1 d PGU A 1
H76 H 1.0527 0.6679 0.3050 0.077 Uiso 0.536(18) 1 calc PR A 1
C77 C 0.8715(11) 0.6135(7) 0.2893(5) 0.069(4) Uani 0.536(18) 1 d PGU A 1
H77 H 0.8539 0.6248 0.2376 0.082 Uiso 0.536(18) 1 calc PR A 1
C78 C 0.7791(7) 0.5714(7) 0.3249(4) 0.048(3) Uani 0.536(18) 1 d PGDU A 1
H78 H 0.6984 0.5539 0.2975 0.058 Uiso 0.536(18) 1 calc PR A 1
C72' C 0.7639(18) 0.5306(6) 0.4733(8) 0.070(5) Uani 0.464(18) 1 d PDU A 2
H72C H 0.6889 0.5510 0.4677 0.084 Uiso 0.464(18) 1 calc PR A 2
H72D H 0.8167 0.5550 0.5210 0.084 Uiso 0.464(18) 1 calc PR A 2
C73' C 0.8298(11) 0.5593(10) 0.4083(5) 0.052(5) Uani 0.464(18) 1 d PGDU A 2
C74' C 0.9517(10) 0.6005(10) 0.4228(6) 0.064(5) Uani 0.464(18) 1 d PGDU A 2
H74' H 0.9963 0.6060 0.4728 0.077 Uiso 0.464(18) 1 calc PR A 2
C75' C 1.0082(9) 0.6338(8) 0.3640(9) 0.077(6) Uani 0.464(18) 1 d PGU A 2
H75' H 1.0915 0.6620 0.3739 0.092 Uiso 0.464(18) 1 calc PR A 2
C76' C 0.9429(14) 0.6259(8) 0.2908(8) 0.074(5) Uani 0.464(18) 1 d PGU A 2
H76' H 0.9815 0.6486 0.2507 0.089 Uiso 0.464(18) 1 calc PR A 2
C77' C 0.8210(13) 0.5847(10) 0.2764(5) 0.077(5) Uani 0.464(18) 1 d PGU A 2
H77' H 0.7764 0.5792 0.2263 0.093 Uiso 0.464(18) 1 calc PR A 2
C78' C 0.7645(8) 0.5514(10) 0.3351(6) 0.090(7) Uani 0.464(18) 1 d PGDU A 2
H78' H 0.6812 0.5232 0.3252 0.108 Uiso 0.464(18) 1 calc PR A 2

loop_
_atom_site_aniso_label
_atom_site_aniso_U_11
_atom_site_aniso_U_22
_atom_site_aniso_U_33
_atom_site_aniso_U_23
_atom_site_aniso_U_13
_atom_site_aniso_U_12
Ir1 0.04605(12) 0.03600(10) 0.04243(11) -0.00027(8) 0.01303(8) 0.01066(8)
Ir2 0.04303(12) 0.04383(12) 0.05224(13) 0.00342(9) 0.00887(9) 0.01356(9)
F1 0.150(5) 0.166(5) 0.148(5) -0.015(4) 0.086(4) -0.082(4)
F2 0.254(7) 0.150(5) 0.094(4) 0.073(4) 0.080(4) 0.081(5)
F3 0.065(2) 0.104(3) 0.127(3) -0.015(3) 0.023(2) 0.044(2)
F4 0.133(4) 0.070(3) 0.093(3) -0.043(2) -0.015(3) 0.037(2)
F5 0.055(3) 0.147(5) 0.186(5) -0.004(4) 0.054(3) 0.005(3)
F6 0.143(4) 0.140(5) 0.089(3) 0.045(3) 0.038(3) -0.005(3)
F7 0.113(4) 0.106(3) 0.126(4) -0.003(3) 0.011(3) 0.079(3)
F8 0.134(4) 0.072(3) 0.116(4) -0.031(3) 0.023(3) 0.004(3)
O1 0.095(4) 0.048(3) 0.136(5) 0.017(3) 0.010(3) 0.021(2)
O2 0.115(5) 0.134(5) 0.088(4) 0.058(4) 0.041(3) 0.026(4)
O3 0.114(4) 0.045(2) 0.095(3) 0.012(2) 0.047(3) 0.028(2)
O4 0.082(3) 0.065(3) 0.063(3) 0.006(2) 0.026(2) 0.019(2)
N1 0.046(3) 0.052(3) 0.063(3) -0.012(2) 0.013(2) 0.009(2)
N2 0.053(3) 0.040(2) 0.040(2) 0.0042(18) 0.0098(19) 0.0118(19)
N3 0.056(3) 0.050(3) 0.056(3) -0.014(2) 0.008(2) 0.023(2)
N4 0.062(3) 0.038(2) 0.066(3) 0.003(2) 0.006(2) 0.018(2)
N5 0.056(3) 0.037(2) 0.049(2) 0.0065(19) 0.006(2) 0.0102(19)
N6 0.050(3) 0.051(3) 0.071(3) -0.011(2) -0.005(2) 0.018(2)
N7 0.042(2) 0.047(3) 0.058(3) 0.013(2) 0.012(2) 0.0080(19)
N8 0.044(2) 0.047(2) 0.045(2) 0.0001(19) 0.0062(18) 0.0171(19)
N9 0.063(3) 0.040(2) 0.053(3) 0.002(2) 0.017(2) 0.015(2)
N10 0.057(3) 0.044(2) 0.053(3) 0.009(2) 0.014(2) 0.018(2)
C1 0.052(4) 0.067(4) 0.072(4) -0.011(3) 0.000(3) 0.018(3)
C2 0.057(4) 0.111(6) 0.100(6) -0.022(5) -0.006(4) 0.029(4)
C3 0.053(5) 0.123(8) 0.124(8) -0.041(6) -0.003(5) 0.012(5)
C4 0.055(4) 0.096(6) 0.133(7) -0.022(5) 0.037(5) -0.009(4)
C5 0.062(4) 0.062(4) 0.083(5) -0.019(3) 0.038(3) -0.004(3)
C6 0.084(5) 0.054(4) 0.078(4) -0.009(3) 0.046(4) -0.004(3)
C7 0.075(4) 0.049(3) 0.055(3) 0.003(3) 0.033(3) 0.018(3)
C8 0.108(5) 0.068(4) 0.061(4) 0.022(3) 0.043(4) 0.040(4)
C9 0.188(10) 0.080(6) 0.079(6) 0.032(5) 0.073(6) 0.045(6)
C10 0.196(12) 0.101(7) 0.084(6) 0.018(5) 0.078(7) -0.009(7)
C11 0.134(8) 0.098(6) 0.102(7) -0.014(5) 0.069(6) -0.029(6)
C12 0.070(4) 0.049(3) 0.051(3) -0.001(3) 0.001(3) 0.012(3)
C13 0.076(5) 0.073(4) 0.062(4) -0.006(3) -0.012(3) 0.006(4)
C14 0.057(4) 0.091(5) 0.072(4) 0.005(4) -0.006(3) 0.011(4)
C15 0.051(4) 0.076(4) 0.071(4) 0.003(3) 0.007(3) 0.016(3)
C16 0.051(3) 0.051(3) 0.047(3) 0.010(2) 0.013(2) 0.014(2)
C17 0.050(3) 0.042(3) 0.055(3) 0.006(2) 0.020(2) 0.014(2)
C18 0.052(3) 0.036(2) 0.040(3) 0.004(2) 0.014(2) 0.014(2)
C19 0.070(4) 0.042(3) 0.049(3) -0.005(2) 0.005(3) 0.020(3)
C20 0.089(5) 0.051(3) 0.055(3) -0.013(3) 0.004(3) 0.026(3)
C21 0.093(5) 0.064(4) 0.072(4) -0.004(3) 0.023(4) 0.039(4)
C22 0.062(4) 0.066(4) 0.074(4) 0.002(3) 0.026(3) 0.031(3)
C23 0.075(4) 0.074(4) 0.060(4) -0.023(3) 0.015(3) 0.026(3)
C24 0.087(5) 0.118(7) 0.064(4) -0.033(4) 0.005(4) 0.056(5)
C25 0.129(7) 0.101(6) 0.088(6) -0.031(5) -0.005(5) 0.075(6)
C26 0.098(5) 0.057(4) 0.087(5) -0.020(3) -0.004(4) 0.041(4)
C27 0.055(3) 0.043(3) 0.070(4) -0.009(3) -0.008(3) 0.023(2)
C28 0.052(3) 0.049(3) 0.095(5) 0.027(3) -0.002(3) 0.011(3)
C29 0.044(3) 0.052(3) 0.073(4) 0.017(3) 0.005(3) 0.004(2)
C30 0.041(3) 0.056(3) 0.053(3) 0.011(3) 0.006(2) 0.004(2)
C31 0.071(4) 0.077(4) 0.053(3) 0.012(3) 0.021(3) 0.018(3)
C32 0.051(4) 0.085(5) 0.089(5) 0.047(4) 0.013(3) 0.003(3)
C33 0.062(4) 0.112(6) 0.130(7) 0.081(5) 0.028(4) 0.027(4)
C34 0.053(3) 0.069(4) 0.063(4) 0.025(3) 0.015(3) 0.016(3)
C35 0.089(6) 0.142(8) 0.060(4) 0.003(5) 0.012(4) -0.011(5)
C36 0.117(8) 0.130(9) 0.104(7) -0.023(6) 0.022(6) -0.020(6)
C37 0.086(6) 0.059(5) 0.143(8) 0.007(5) 0.044(6) -0.001(4)
C38 0.110(7) 0.098(6) 0.113(7) 0.056(6) 0.038(6) 0.031(5)
C39 0.078(5) 0.087(5) 0.085(5) 0.033(4) -0.006(4) 0.006(4)
C40 0.074(4) 0.065(4) 0.080(5) -0.004(3) -0.013(3) 0.029(3)
C41 0.087(6) 0.088(6) 0.098(6) -0.016(4) -0.036(5) 0.042(5)
C42 0.072(6) 0.095(6) 0.144(8) -0.026(6) -0.039(6) 0.036(5)
C43 0.050(4) 0.089(6) 0.153(8) -0.022(5) -0.002(5) 0.024(4)
C44 0.045(3) 0.059(4) 0.096(5) -0.014(3) 0.006(3) 0.020(3)
C45 0.045(3) 0.052(3) 0.097(5) -0.009(3) 0.022(3) 0.009(3)
C46 0.053(3) 0.047(3) 0.068(4) -0.001(3) 0.020(3) 0.013(2)
C47 0.062(4) 0.076(4) 0.064(4) 0.007(3) 0.020(3) 0.006(3)
C48 0.110(6) 0.072(5) 0.079(5) 0.014(4) 0.041(5) 0.014(4)
C49 0.079(5) 0.081(5) 0.108(6) -0.003(5) 0.054(5) -0.003(4)
C50 0.057(4) 0.084(5) 0.114(6) -0.011(5) 0.037(4) 0.007(4)
C51 0.048(3) 0.049(3) 0.072(4) 0.008(3) 0.003(3) 0.006(2)
C52 0.061(4) 0.064(4) 0.095(5) 0.016(4) -0.004(4) 0.010(3)
C53 0.047(4) 0.086(5) 0.110(6) 0.029(5) -0.009(4) 0.013(3)
C54 0.060(4) 0.067(4) 0.106(5) 0.027(4) 0.021(4) 0.031(3)
C55 0.049(3) 0.051(3) 0.065(4) 0.015(3) 0.017(3) 0.018(2)
C56 0.072(4) 0.043(3) 0.053(3) 0.008(2) 0.014(3) 0.023(3)
C57 0.054(3) 0.037(3) 0.056(3) 0.010(2) 0.020(2) 0.011(2)
C58 0.063(4) 0.054(3) 0.070(4) -0.001(3) 0.018(3) 0.012(3)
C59 0.093(5) 0.055(4) 0.071(4) -0.013(3) 0.020(4) 0.004(4)
C60 0.114(6) 0.063(4) 0.088(5) 0.001(4) 0.028(5) 0.037(4)
C61 0.090(5) 0.075(5) 0.076(4) 0.014(4) 0.025(4) 0.045(4)
C62 0.053(3) 0.060(4) 0.055(3) 0.000(3) 0.011(3) 0.019(3)
C63 0.062(4) 0.078(4) 0.060(4) -0.009(3) 0.014(3) 0.027(3)
C64 0.063(4) 0.059(4) 0.080(4) -0.013(3) 0.014(3) 0.020(3)
C65 0.051(3) 0.049(3) 0.076(4) -0.006(3) 0.012(3) 0.013(3)
C66 0.041(3) 0.051(3) 0.050(3) -0.001(2) 0.004(2) 0.016(2)
C67 0.061(4) 0.047(3) 0.064(4) 0.009(3) 0.019(3) 0.016(3)
C68 0.055(3) 0.046(3) 0.062(3) 0.010(3) 0.018(3) 0.020(2)
C69 0.053(3) 0.045(3) 0.048(3) 0.002(2) 0.009(2) 0.015(2)
C70 0.092(5) 0.050(3) 0.057(3) 0.002(3) 0.026(3) 0.019(3)
C71 0.070(4) 0.060(4) 0.067(4) 0.014(3) 0.024(3) 0.024(3)
C72 0.061(7) 0.076(7) 0.070(7) 0.025(6) 0.024(5) 0.028(5)
C73 0.048(6) 0.048(7) 0.054(7) 0.009(5) 0.005(5) 0.019(5)
C74 0.060(7) 0.049(6) 0.061(6) 0.004(5) 0.005(5) 0.012(5)
C75 0.069(7) 0.067(7) 0.076(8) 0.006(6) 0.006(6) 0.018(6)
C76 0.062(7) 0.060(7) 0.072(8) 0.007(6) 0.023(6) 0.009(5)
C77 0.075(8) 0.075(8) 0.060(7) 0.023(6) 0.019(6) 0.023(6)
C78 0.048(6) 0.054(6) 0.043(5) 0.013(5) 0.005(4) 0.015(4)
C72' 0.087(9) 0.059(7) 0.067(8) 0.005(6) 0.023(7) 0.017(6)
C73' 0.060(7) 0.049(8) 0.048(7) 0.000(6) 0.016(6) 0.010(6)
C74' 0.069(8) 0.064(8) 0.060(7) 0.000(6) 0.008(7) 0.020(7)
C75' 0.068(8) 0.082(9) 0.075(10) -0.004(7) 0.009(7) 0.012(7)
C76' 0.079(9) 0.074(8) 0.070(8) 0.009(7) 0.020(7) 0.017(7)
C77' 0.081(9) 0.090(9) 0.061(7) 0.005(7) -0.001(6) 0.033(7)
C78' 0.089(10) 0.092(10) 0.089(10) 0.020(8) 0.014(8) 0.022(7)

loop_
_atom_type_symbol
_atom_type_description
_atom_type_scat_dispersion_real
_atom_type_scat_dispersion_imag
_atom_type_scat_source
C C 0.0033 0.0016 'International Tables Vol C Tables 4.2.6.8 and 6.1.1.4'
H H 0.0000 0.0000 'International Tables Vol C Tables 4.2.6.8 and 6.1.1.4'
N N 0.0061 0.0033 'International Tables Vol C Tables 4.2.6.8 and 6.1.1.4'
O O 0.0106 0.0060 'International Tables Vol C Tables 4.2.6.8 and 6.1.1.4'
F F 0.0171 0.0103 'International Tables Vol C Tables 4.2.6.8 and 6.1.1.4'
Ir Ir -1.4442 7.9887 'International Tables Vol C Tables 4.2.6.8 and 6.1.1.4'

loop_
_geom_angle_atom_site_label_1
_geom_angle_atom_site_label_2
_geom_angle_atom_site_label_3
_geom_angle
C7 Ir1 C18 86.3(2)
C7 Ir1 N2 94.8(2)
C18 Ir1 N2 79.87(18)
C7 Ir1 N1 81.0(2)
C18 Ir1 N1 96.40(19)
N2 Ir1 N1 174.58(17)
C7 Ir1 N3 95.0(2)
C18 Ir1 N3 176.74(18)
N2 Ir1 N3 97.04(16)
N1 Ir1 N3 86.76(17)
C7 Ir1 N5 169.97(19)
C18 Ir1 N5 102.96(17)
N2 Ir1 N5 90.73(16)
N1 Ir1 N5 93.96(18)
N3 Ir1 N5 75.92(17)
C46 Ir2 C57 86.9(2)
C46 Ir2 N7 95.9(2)
C57 Ir2 N7 80.2(2)
C46 Ir2 N6 80.5(2)
C57 Ir2 N6 94.5(2)
N7 Ir2 N6 173.76(17)
C46 Ir2 N8 96.09(19)
C57 Ir2 N8 175.05(18)
N7 Ir2 N8 95.52(17)
N6 Ir2 N8 89.92(16)
C46 Ir2 N10 171.15(19)
C57 Ir2 N10 100.91(18)
N7 Ir2 N10 89.62(16)
N6 Ir2 N10 94.64(19)
N8 Ir2 N10 76.41(16)
C1 N1 C5 119.7(5)
C1 N1 Ir1 125.0(4)
C5 N1 Ir1 115.4(4)
C12 N2 C16 119.4(5)
C12 N2 Ir1 123.4(4)
C16 N2 Ir1 117.2(3)
C27 N3 C23 120.6(5)
C27 N3 Ir1 116.5(4)
C23 N3 Ir1 122.8(4)
C27 N4 N5 117.8(4)
C27 N4 C28 130.7(5)
N5 N4 C28 110.0(5)
C30 N5 N4 105.7(4)
C30 N5 Ir1 140.0(4)
N4 N5 Ir1 112.8(3)
C40 N6 C44 120.2(5)
C40 N6 Ir2 123.8(4)
C44 N6 Ir2 116.0(4)
C51 N7 C55 119.0(5)
C51 N7 Ir2 124.2(4)
C55 N7 Ir2 116.8(4)
C62 N8 C66 116.8(4)
C62 N8 Ir2 126.2(4)
C66 N8 Ir2 116.9(3)
C66 N9 N10 118.7(4)
C66 N9 C67 129.5(4)
N10 N9 C67 111.6(4)
C69 N10 N9 105.6(4)
C69 N10 Ir2 141.4(4)
N9 N10 Ir2 112.4(3)
N1 C1 C2 123.8(7)
N1 C1 H1 118.1
C2 C1 H1 118.1
C1 C2 C3 117.9(8)
C1 C2 H2 121.1
C3 C2 H2 121.1
C2 C3 C4 120.4(8)
C2 C3 H3 119.8
C4 C3 H3 119.8
C3 C4 C5 120.4(7)
C3 C4 H4 119.8
C5 C4 H4 119.8
N1 C5 C4 117.8(7)
N1 C5 C6 113.2(5)
C4 C5 C6 128.9(6)
C11 C6 C7 117.5(8)
C11 C6 C5 126.4(7)
C7 C6 C5 116.1(5)
C8 C7 C6 119.2(6)
C8 C7 Ir1 126.5(5)
C6 C7 Ir1 114.2(5)
C9 C8 C7 120.1(8)
C9 C8 H8 120.0
C7 C8 H8 120.0
F2 C9 C8 120.0(10)
F2 C9 C10 118.3(8)
C8 C9 C10 121.6(9)
C11 C10 C9 116.8(8)
C11 C10 H10 121.6
C9 C10 H10 121.6
C10 C11 C6 124.8(9)
C10 C11 F1 117.1(8)
C6 C11 F1 118.0(10)
N2 C12 C13 122.9(6)
N2 C12 H12 118.5
C13 C12 H12 118.5
C12 C13 C14 118.1(6)
C12 C13 H13 121.0
C14 C13 H13 121.0
C15 C14 C13 119.4(6)
C15 C14 H14 120.3
C13 C14 H14 120.3
C14 C15 C16 120.5(6)
C14 C15 H15 119.8
C16 C15 H15 119.8
N2 C16 C15 119.7(5)
N2 C16 C17 113.5(4)
C15 C16 C17 126.8(5)
C22 C17 C18 118.4(5)
C22 C17 C16 127.1(5)
C18 C17 C16 114.4(4)
C19 C18 C17 118.6(5)
C19 C18 Ir1 126.4(4)
C17 C18 Ir1 114.9(4)
C20 C19 C18 119.3(5)
C20 C19 H19 120.3
C18 C19 H19 120.3
F4 C20 C21 118.3(5)
F4 C20 C19 118.7(6)
C21 C20 C19 123.0(6)
C20 C21 C22 117.5(6)
C20 C21 H21 121.2
C22 C21 H21 121.2
F3 C22 C21 118.1(5)
F3 C22 C17 118.9(6)
C21 C22 C17 123.0(6)
N3 C23 C24 120.7(7)
N3 C23 H23 119.7
C24 C23 H23 119.7
C25 C24 C23 118.2(7)
C25 C24 H24 120.9
C23 C24 H24 120.9
C26 C25 C24 121.5(7)
C26 C25 H25 119.3
C24 C25 H25 119.3
C25 C26 C27 118.1(7)
C25 C26 H26 120.9
C27 C26 H26 120.9
N3 C27 N4 116.9(5)
N3 C27 C26 120.8(6)
N4 C27 C26 122.3(6)
O1 C28 C29 135.1(6)
O1 C28 N4 119.6(7)
C29 C28 N4 105.3(5)
C28 C29 C30 106.6(5)
C28 C29 C32 128.0(6)
C30 C29 C32 125.1(6)
N5 C30 C29 112.4(5)
N5 C30 C31 119.3(5)
C29 C30 C31 128.3(5)
C30 C31 H31A 109.5
C30 C31 H31B 109.5
H31A C31 H31B 109.5
C30 C31 H31C 109.5
H31A C31 H31C 109.5
H31B C31 H31C 109.5
O2 C32 C29 123.0(7)
O2 C32 C33 119.7(7)
C29 C32 C33 117.3(7)
C34 C33 C32 115.3(5)
C34 C33 H33A 108.5
C32 C33 H33A 108.5
C34 C33 H33B 108.5
C32 C33 H33B 108.5
H33A C33 H33B 107.5
C35 C34 C39 117.3(6)
C35 C34 C33 121.9(6)
C39 C34 C33 120.8(6)
C34 C35 C36 121.6(8)
C34 C35 H35 119.2
C36 C35 H35 119.2
C37 C36 C35 122.9(9)
C37 C36 H36 118.5
C35 C36 H36 118.5
C36 C37 C38 118.2(8)
C36 C37 H37 120.9
C38 C37 H37 120.9
C37 C38 C39 117.9(7)
C37 C38 H38 121.1
C39 C38 H38 121.1
C34 C39 C38 122.0(7)
C34 C39 H39 119.0
C38 C39 H39 119.0
N6 C40 C41 122.9(7)
N6 C40 H40 118.5
C41 C40 H40 118.5
C42 C41 C40 118.3(8)
C42 C41 H41 120.8
C40 C41 H41 120.8
C41 C42 C43 120.1(8)
C41 C42 H42 120.0
C43 C42 H42 120.0
C42 C43 C44 120.1(8)
C42 C43 H43 120.0
C44 C43 H43 120.0
N6 C44 C43 118.4(7)
N6 C44 C45 113.9(5)
C43 C44 C45 127.6(7)
C50 C45 C46 118.3(7)
C50 C45 C44 126.2(6)
C46 C45 C44 115.5(5)
C47 C46 C45 118.5(5)
C47 C46 Ir2 127.5(4)
C45 C46 Ir2 114.0(4)
C48 C47 C46 119.2(6)
C48 C47 H47 120.4
C46 C47 H47 120.4
F6 C48 C49 118.7(7)
F6 C48 C47 117.8(7)
C49 C48 C47 123.5(7)
C50 C49 C48 116.7(7)
C50 C49 H49 121.6
C48 C49 H49 121.6
F5 C50 C49 115.7(7)
F5 C50 C45 120.5(8)
C49 C50 C45 123.8(7)
N7 C51 C52 122.6(6)
N7 C51 H51 118.7
C52 C51 H51 118.7
C53 C52 C51 118.9(7)
C53 C52 H52 120.6
C51 C52 H52 120.6
C52 C53 C54 119.4(6)
C52 C53 H53 120.3
C54 C53 H53 120.3
C53 C54 C55 120.4(6)
C53 C54 H54 119.8
C55 C54 H54 119.8
N7 C55 C54 119.6(6)
N7 C55 C56 113.6(5)
C54 C55 C56 126.8(6)
C61 C56 C57 117.7(6)
C61 C56 C55 126.8(6)
C57 C56 C55 115.4(5)
C58 C57 C56 119.1(5)
C58 C57 Ir2 127.2(4)
C56 C57 Ir2 113.8(4)
C57 C58 C59 119.2(6)
C57 C58 H58 120.4
C59 C58 H58 120.4
F8 C59 C60 119.1(7)
F8 C59 C58 118.1(7)
C60 C59 C58 122.8(6)
C61 C60 C59 117.1(7)
C61 C60 H60 121.4
C59 C60 H60 121.4
C60 C61 F7 116.9(6)
C60 C61 C56 124.0(7)
F7 C61 C56 119.0(7)
N8 C62 C63 123.4(6)
N8 C62 H62 118.3
C63 C62 H62 118.3
C64 C63 C62 118.0(6)
C64 C63 H63 121.0
C62 C63 H63 121.0
C63 C64 C65 121.5(6)
C63 C64 H64 119.3
C65 C64 H64 119.3
C64 C65 C66 117.2(6)
C64 C65 H65 121.4
C66 C65 H65 121.4
N8 C66 C65 123.0(5)
N8 C66 N9 115.2(4)
C65 C66 N9 121.7(5)
O3 C67 N9 122.5(5)
O3 C67 C68 134.0(5)
N9 C67 C68 103.6(4)
C69 C68 C67 106.9(5)
C69 C68 C71 127.8(5)
C67 C68 C71 125.2(5)
N10 C69 C68 112.2(5)
N10 C69 C70 119.1(5)
C68 C69 C70 128.7(5)
C69 C70 H70A 109.5
C69 C70 H70B 109.5
H70A C70 H70B 109.5
C69 C70 H70C 109.5
H70A C70 H70C 109.5
H70B C70 H70C 109.5
O4 C71 C68 121.9(5)
O4 C71 C72 115.7(7)
C68 C71 C72 120.0(6)
O4 C71 C72' 122.4(6)
C68 C71 C72' 113.7(6)
C72 C71 C72' 31.0(6)
C71 C72 C73 113.4(7)
C71 C72 H72A 108.9
C73 C72 H72A 108.9
C71 C72 H72B 108.9
C73 C72 H72B 108.9
H72A C72 H72B 107.7
C74 C73 C78 120.0
C74 C73 C72 119.4(4)
C78 C73 C72 120.5(4)
C75 C74 C73 120.0
C75 C74 H74 120.0
C73 C74 H74 120.0
C76 C75 C74 120.0
C76 C75 H75 120.0
C74 C75 H75 120.0
C75 C76 C77 120.0
C75 C76 H76 120.0
C77 C76 H76 120.0
C78 C77 C76 120.0
C78 C77 H77 120.0
C76 C77 H77 120.0
C77 C78 C73 120.0
C77 C78 H78 120.0
C73 C78 H78 120.0
C73' C72' C71 116.0(9)
C73' C72' H72C 108.3
C71 C72' H72C 108.3
C73' C72' H72D 108.3
C71 C72' H72D 108.3
H72C C72' H72D 107.4
C74' C73' C78' 120.0
C74' C73' C72' 120.1(4)
C78' C73' C72' 119.5(4)
C75' C74' C73' 120.0
C75' C74' H74' 120.0
C73' C74' H74' 120.0
C74' C75' C76' 120.0
C74' C75' H75' 120.0
C76' C75' H75' 120.0
C77' C76' C75' 120.0
C77' C76' H76' 120.0
C75' C76' H76' 120.0
C76' C77' C78' 120.0
C76' C77' H77' 120.0
C78' C77' H77' 120.0
C77' C78' C73' 120.0
C77' C78' H78' 120.0
C73' C78' H78' 120.0

loop_
_geom_bond_atom_site_label_1
_geom_bond_atom_site_label_2
_geom_bond_distance
Ir1 C7 2.012(5)
Ir1 C18 2.022(5)
Ir1 N2 2.046(4)
Ir1 N1 2.058(4)
Ir1 N3 2.156(4)
Ir1 N5 2.158(4)
Ir2 C46 2.025(5)
Ir2 C57 2.030(5)
Ir2 N7 2.052(4)
Ir2 N6 2.054(4)
Ir2 N8 2.150(4)
Ir2 N10 2.160(4)
F1 C11 1.399(11)
F2 C9 1.346(10)
F3 C22 1.364(7)
F4 C20 1.359(7)
F5 C50 1.363(8)
F6 C48 1.369(8)
F7 C61 1.372(7)
F8 C59 1.366(7)
O1 C28 1.254(7)
O2 C32 1.226(9)
O3 C67 1.245(6)
O4 C71 1.241(7)
N1 C1 1.344(7)
N1 C5 1.385(7)
N2 C12 1.352(6)
N2 C16 1.360(6)
N3 C27 1.338(7)
N3 C23 1.371(7)
N4 C27 1.385(7)
N4 N5 1.419(6)
N4 C28 1.434(7)
N5 C30 1.331(6)
N6 C40 1.353(8)
N6 C44 1.374(8)
N7 C51 1.356(7)
N7 C55 1.364(7)
N8 C62 1.350(6)
N8 C66 1.357(6)
N9 C66 1.403(6)
N9 N10 1.418(6)
N9 C67 1.429(7)
N10 C69 1.328(6)
C1 C2 1.365(8)
C1 H1 0.9500
C2 C3 1.370(11)
C2 H2 0.9500
C3 C4 1.384(11)
C3 H3 0.9500
C4 C5 1.408(10)
C4 H4 0.9500
C5 C6 1.476(10)
C6 C11 1.388(10)
C6 C7 1.411(9)
C7 C8 1.406(8)
C8 C9 1.369(9)
C8 H8 0.9500
C9 C10 1.411(14)
C10 C11 1.350(13)
C10 H10 0.9500
C12 C13 1.365(8)
C12 H12 0.9500
C13 C14 1.406(9)
C13 H13 0.9500
C14 C15 1.364(9)
C14 H14 0.9500
C15 C16 1.399(8)
C15 H15 0.9500
C16 C17 1.481(7)
C17 C22 1.394(7)
C17 C18 1.422(7)
C18 C19 1.403(7)
C19 C20 1.387(7)
C19 H19 0.9500
C20 C21 1.367(9)
C21 C22 1.371(9)
C21 H21 0.9500
C23 C24 1.391(8)
C23 H23 0.9500
C24 C25 1.388(11)
C24 H24 0.9500
C25 C26 1.369(11)
C25 H25 0.9500
C26 C27 1.416(7)
C26 H26 0.9500
C28 C29 1.407(9)
C29 C30 1.425(7)
C29 C32 1.478(9)
C30 C31 1.489(8)
C31 H31A 0.9800
C31 H31B 0.9800
C31 H31C 0.9800
C32 C33 1.526(9)
C33 C34 1.525(8)
C33 H33A 0.9900
C33 H33B 0.9900
C34 C35 1.336(9)
C34 C39 1.364(8)
C35 C36 1.344(11)
C35 H35 0.9500
C36 C37 1.343(12)
C36 H36 0.9500
C37 C38 1.373(11)
C37 H37 0.9500
C38 C39 1.408(10)
C38 H38 0.9500
C39 H39 0.9500
C40 C41 1.382(9)
C40 H40 0.9500
C41 C42 1.374(12)
C41 H41 0.9500
C42 C43 1.397(12)
C42 H42 0.9500
C43 C44 1.416(9)
C43 H43 0.9500
C44 C45 1.466(9)
C45 C50 1.394(9)
C45 C46 1.424(8)
C46 C47 1.398(8)
C47 C48 1.394(9)
C47 H47 0.9500
C48 C49 1.370(10)
C49 C50 1.365(10)
C49 H49 0.9500
C51 C52 1.381(8)
C51 H51 0.9500
C52 C53 1.363(10)
C52 H52 0.9500
C53 C54 1.386(10)
C53 H53 0.9500
C54 C55 1.396(8)
C54 H54 0.9500
C55 C56 1.469(8)
C56 C61 1.391(8)
C56 C57 1.432(7)
C57 C58 1.388(8)
C58 C59 1.389(8)
C58 H58 0.9500
C59 C60 1.383(10)
C60 C61 1.352(10)
C60 H60 0.9500
C62 C63 1.375(8)
C62 H62 0.9500
C63 C64 1.367(9)
C63 H63 0.9500
C64 C65 1.367(8)
C64 H64 0.9500
C65 C66 1.397(7)
C65 H65 0.9500
C67 C68 1.436(7)
C68 C69 1.429(7)
C68 C71 1.458(8)
C69 C70 1.500(7)
C70 H70A 0.9800
C70 H70B 0.9800
C70 H70C 0.9800
C71 C72 1.517(8)
C71 C72' 1.538(9)
C72 C73 1.520(6)
C72 H72A 0.9900
C72 H72B 0.9900
C73 C74 1.3900
C73 C78 1.3900
C74 C75 1.3900
C74 H74 0.9500
C75 C76 1.3900
C75 H75 0.9500
C76 C77 1.3900
C76 H76 0.9500
C77 C78 1.3900
C77 H77 0.9500
C78 H78 0.9500
C72' C73' 1.520(7)
C72' H72C 0.9900
C72' H72D 0.9900
C73' C74' 1.3900
C73' C78' 1.3900
C74' C75' 1.3900
C74' H74' 0.9500
C75' C76' 1.3900
C75' H75' 0.9500
C76' C77' 1.3900
C76' H76' 0.9500
C77' C78' 1.3900
C77' H77' 0.9500
C78' H78' 0.9500

loop_
_geom_torsion_atom_site_label_1
_geom_torsion_atom_site_label_2
_geom_torsion_atom_site_label_3
_geom_torsion_atom_site_label_4
_geom_torsion
C7 Ir1 N1 C1 -179.4(5)
C18 Ir1 N1 C1 -94.2(5)
N2 Ir1 N1 C1 -140.5(16)
N3 Ir1 N1 C1 84.9(5)
N5 Ir1 N1 C1 9.3(5)
C7 Ir1 N1 C5 1.8(4)
C18 Ir1 N1 C5 87.0(4)
N2 Ir1 N1 C5 40.8(19)
N3 Ir1 N1 C5 -93.8(4)
N5 Ir1 N1 C5 -169.4(4)
C7 Ir1 N2 C12 -91.7(4)
C18 Ir1 N2 C12 -177.0(4)
N1 Ir1 N2 C12 -130.2(17)
N3 Ir1 N2 C12 4.0(4)
N5 Ir1 N2 C12 79.9(4)
C7 Ir1 N2 C16 88.0(4)
C18 Ir1 N2 C16 2.7(3)
N1 Ir1 N2 C16 49.5(18)
N3 Ir1 N2 C16 -176.3(4)
N5 Ir1 N2 C16 -100.4(4)
C7 Ir1 N3 C27 -176.7(4)
C18 Ir1 N3 C27 69(3)
N2 Ir1 N3 C27 87.8(4)
N1 Ir1 N3 C27 -96.0(4)
N5 Ir1 N3 C27 -1.1(4)
C7 Ir1 N3 C23 -0.8(5)
C18 Ir1 N3 C23 -115(3)
N2 Ir1 N3 C23 -96.3(4)
N1 Ir1 N3 C23 79.8(5)
N5 Ir1 N3 C23 174.7(5)
C27 N4 N5 C30 168.3(5)
C28 N4 N5 C30 0.3(6)
C27 N4 N5 Ir1 -0.7(6)
C28 N4 N5 Ir1 -168.7(3)
C7 Ir1 N5 C30 -136.2(12)
C18 Ir1 N5 C30 20.7(6)
N2 Ir1 N5 C30 100.5(6)
N1 Ir1 N5 C30 -76.8(6)
N3 Ir1 N5 C30 -162.4(6)
C7 Ir1 N5 N4 27.1(13)
C18 Ir1 N5 N4 -175.9(3)
N2 Ir1 N5 N4 -96.2(3)
N1 Ir1 N5 N4 86.6(3)
N3 Ir1 N5 N4 0.9(3)
C46 Ir2 N6 C40 -175.3(5)
C57 Ir2 N6 C40 -89.2(5)
N7 Ir2 N6 C40 -120.8(16)
N8 Ir2 N6 C40 88.5(5)
N10 Ir2 N6 C40 12.1(5)
C46 Ir2 N6 C44 2.4(4)
C57 Ir2 N6 C44 88.5(4)
N7 Ir2 N6 C44 56.9(18)
N8 Ir2 N6 C44 -93.8(4)
N10 Ir2 N6 C44 -170.2(4)
C46 Ir2 N7 C51 -92.2(4)
C57 Ir2 N7 C51 -178.1(4)
N6 Ir2 N7 C51 -146.1(16)
N8 Ir2 N7 C51 4.5(4)
N10 Ir2 N7 C51 80.8(4)
C46 Ir2 N7 C55 88.6(4)
C57 Ir2 N7 C55 2.8(4)
N6 Ir2 N7 C55 34.8(18)
N8 Ir2 N7 C55 -174.6(4)
N10 Ir2 N7 C55 -98.3(4)
C46 Ir2 N8 C62 6.5(4)
C57 Ir2 N8 C62 -121(2)
N7 Ir2 N8 C62 -90.0(4)
N6 Ir2 N8 C62 87.0(4)
N10 Ir2 N8 C62 -178.2(4)
C46 Ir2 N8 C66 -177.0(4)
C57 Ir2 N8 C66 56(2)
N7 Ir2 N8 C66 86.5(4)
N6 Ir2 N8 C66 -96.6(4)
N10 Ir2 N8 C66 -1.8(3)
C66 N9 N10 C69 177.7(4)
C67 N9 N10 C69 2.4(6)
C66 N9 N10 Ir2 4.2(5)
C67 N9 N10 Ir2 -171.0(3)
C46 Ir2 N10 C69 -138.6(13)
C57 Ir2 N10 C69 13.1(6)
N7 Ir2 N10 C69 93.1(6)
N6 Ir2 N10 C69 -82.4(6)
N8 Ir2 N10 C69 -171.2(6)
C46 Ir2 N10 N9 31.3(15)
C57 Ir2 N10 N9 -177.0(3)
N7 Ir2 N10 N9 -97.0(3)
N6 Ir2 N10 N9 87.5(3)
N8 Ir2 N10 N9 -1.3(3)
C5 N1 C1 C2 -0.6(9)
Ir1 N1 C1 C2 -179.3(5)
N1 C1 C2 C3 -1.0(11)
C1 C2 C3 C4 2.1(12)
C2 C3 C4 C5 -1.5(13)
C1 N1 C5 C4 1.2(8)
Ir1 N1 C5 C4 180.0(5)
C1 N1 C5 C6 -179.3(5)
Ir1 N1 C5 C6 -0.5(6)
C3 C4 C5 N1 -0.1(11)
C3 C4 C5 C6 -179.6(7)
N1 C5 C6 C11 176.4(7)
C4 C5 C6 C11 -4.1(12)
N1 C5 C6 C7 -2.0(8)
C4 C5 C6 C7 177.5(6)
C11 C6 C7 C8 1.0(9)
C5 C6 C7 C8 179.5(5)
C11 C6 C7 Ir1 -175.0(5)
C5 C6 C7 Ir1 3.5(7)
C18 Ir1 C7 C8 84.4(5)
N2 Ir1 C7 C8 4.9(5)
N1 Ir1 C7 C8 -178.5(5)
N3 Ir1 C7 C8 -92.6(5)
N5 Ir1 C7 C8 -118.0(12)
C18 Ir1 C7 C6 -100.0(4)
N2 Ir1 C7 C6 -179.5(4)
N1 Ir1 C7 C6 -2.9(4)
N3 Ir1 C7 C6 83.0(4)
N5 Ir1 C7 C6 57.6(14)
C6 C7 C8 C9 -0.3(9)
Ir1 C7 C8 C9 175.2(5)
C7 C8 C9 F2 178.1(6)
C7 C8 C9 C10 -1.4(12)
F2 C9 C10 C11 -177.2(8)
C8 C9 C10 C11 2.4(14)
C9 C10 C11 C6 -1.7(15)
C9 C10 C11 F1 -177.6(8)
C7 C6 C11 C10 0.0(13)
C5 C6 C11 C10 -178.3(8)
C7 C6 C11 F1 176.0(6)
C5 C6 C11 F1 -2.4(12)
C16 N2 C12 C13 0.8(8)
Ir1 N2 C12 C13 -179.5(4)
N2 C12 C13 C14 -0.2(9)
C12 C13 C14 C15 -0.3(10)
C13 C14 C15 C16 0.3(10)
C12 N2 C16 C15 -0.7(7)
Ir1 N2 C16 C15 179.5(4)
C12 N2 C16 C17 177.0(4)
Ir1 N2 C16 C17 -2.7(5)
C14 C15 C16 N2 0.2(9)
C14 C15 C16 C17 -177.2(6)
N2 C16 C17 C22 -177.7(5)
C15 C16 C17 C22 -0.1(9)
N2 C16 C17 C18 0.9(6)
C15 C16 C17 C18 178.5(5)
C22 C17 C18 C19 3.0(7)
C16 C17 C18 C19 -175.7(4)
C22 C17 C18 Ir1 -180.0(4)
C16 C17 C18 Ir1 1.3(5)
C7 Ir1 C18 C19 79.2(5)
N2 Ir1 C18 C19 174.7(5)
N1 Ir1 C18 C19 -1.3(5)
N3 Ir1 C18 C19 -166(3)
N5 Ir1 C18 C19 -96.9(4)
C7 Ir1 C18 C17 -97.6(4)
N2 Ir1 C18 C17 -2.1(3)
N1 Ir1 C18 C17 -178.1(4)
N3 Ir1 C18 C17 17(3)
N5 Ir1 C18 C17 86.3(4)
C17 C18 C19 C20 -1.4(8)
Ir1 C18 C19 C20 -178.0(4)
C18 C19 C20 F4 178.3(5)
C18 C19 C20 C21 -1.3(9)
F4 C20 C21 C22 -177.4(6)
C19 C20 C21 C22 2.2(10)
C20 C21 C22 F3 177.8(6)
C20 C21 C22 C17 -0.4(10)
C18 C17 C22 F3 179.6(5)
C16 C17 C22 F3 -1.8(9)
C18 C17 C22 C21 -2.2(9)
C16 C17 C22 C21 176.4(6)
C27 N3 C23 C24 -0.4(9)
Ir1 N3 C23 C24 -176.1(5)
N3 C23 C24 C25 -2.9(10)
C23 C24 C25 C26 2.6(12)
C24 C25 C26 C27 0.9(11)
C23 N3 C27 N4 -174.8(5)
Ir1 N3 C27 N4 1.2(6)
C23 N3 C27 C26 4.0(8)
Ir1 N3 C27 C26 -180.0(4)
N5 N4 C27 N3 -0.3(7)
C28 N4 C27 N3 164.8(5)
N5 N4 C27 C26 -179.1(5)
C28 N4 C27 C26 -14.1(9)
C25 C26 C27 N3 -4.3(9)
C25 C26 C27 N4 174.5(6)
C27 N4 C28 O1 16.6(9)
N5 N4 C28 O1 -177.4(5)
C27 N4 C28 C29 -165.6(5)
N5 N4 C28 C29 0.4(6)
O1 C28 C29 C30 176.4(7)
N4 C28 C29 C30 -0.9(6)
O1 C28 C29 C32 -8.7(12)
N4 C28 C29 C32 174.0(5)
N4 N5 C30 C29 -0.9(6)
Ir1 N5 C30 C29 163.2(4)
N4 N5 C30 C31 -178.8(5)
Ir1 N5 C30 C31 -14.7(8)
C28 C29 C30 N5 1.1(6)
C32 C29 C30 N5 -173.9(5)
C28 C29 C30 C31 178.8(5)
C32 C29 C30 C31 3.7(9)
C28 C29 C32 O2 171.7(7)
C30 C29 C32 O2 -14.3(10)
C28 C29 C32 C33 -10.9(9)
C30 C29 C32 C33 163.1(6)
O2 C32 C33 C34 -66.9(10)
C29 C32 C33 C34 115.6(7)
C32 C33 C34 C35 -63.7(11)
C32 C33 C34 C39 116.9(8)
C39 C34 C35 C36 0.0(14)
C33 C34 C35 C36 -179.5(9)
C34 C35 C36 C37 -1.2(17)
C35 C36 C37 C38 1.8(16)
C36 C37 C38 C39 -1.3(14)
C35 C34 C39 C38 0.5(12)
C33 C34 C39 C38 179.9(7)
C37 C38 C39 C34 0.2(13)
C44 N6 C40 C41 -1.3(9)
Ir2 N6 C40 C41 176.3(5)
N6 C40 C41 C42 1.8(11)
C40 C41 C42 C43 -1.3(12)
C41 C42 C43 C44 0.4(12)
C40 N6 C44 C43 0.3(9)
Ir2 N6 C44 C43 -177.5(5)
C40 N6 C44 C45 177.3(5)
Ir2 N6 C44 C45 -0.4(6)
C42 C43 C44 N6 0.1(10)
C42 C43 C44 C45 -176.5(7)
N6 C44 C45 C50 178.0(6)
C43 C44 C45 C50 -5.3(11)
N6 C44 C45 C46 -2.8(8)
C43 C44 C45 C46 173.9(6)
C50 C45 C46 C47 1.3(9)
C44 C45 C46 C47 -178.0(5)
C50 C45 C46 Ir2 -176.0(5)
C44 C45 C46 Ir2 4.8(7)
C57 Ir2 C46 C47 84.2(5)
N7 Ir2 C46 C47 4.4(6)
N6 Ir2 C46 C47 179.3(6)
N8 Ir2 C46 C47 -91.8(5)
N10 Ir2 C46 C47 -123.6(12)
C57 Ir2 C46 C45 -98.9(4)
N7 Ir2 C46 C45 -178.7(4)
N6 Ir2 C46 C45 -3.8(4)
N8 Ir2 C46 C45 85.1(4)
N10 Ir2 C46 C45 53.4(15)
C45 C46 C47 C48 -0.6(9)
Ir2 C46 C47 C48 176.2(5)
C46 C47 C48 F6 178.4(6)
C46 C47 C48 C49 0.0(11)
F6 C48 C49 C50 -178.5(7)
C47 C48 C49 C50 -0.1(12)
C48 C49 C50 F5 -179.4(6)
C48 C49 C50 C45 0.9(12)
C46 C45 C50 F5 178.8(6)
C44 C45 C50 F5 -2.0(11)
C46 C45 C50 C49 -1.5(11)
C44 C45 C50 C49 177.7(7)
C55 N7 C51 C52 -2.2(8)
Ir2 N7 C51 C52 178.7(4)
N7 C51 C52 C53 2.3(10)
C51 C52 C53 C54 -1.5(10)
C52 C53 C54 C55 0.6(10)
C51 N7 C55 C54 1.3(8)
Ir2 N7 C55 C54 -179.5(4)
C51 N7 C55 C56 179.8(5)
Ir2 N7 C55 C56 -1.1(6)
C53 C54 C55 N7 -0.5(9)
C53 C54 C55 C56 -178.8(6)
N7 C55 C56 C61 -179.4(6)
C54 C55 C56 C61 -1.0(10)
N7 C55 C56 C57 -2.3(7)
C54 C55 C56 C57 176.0(5)
C61 C56 C57 C58 1.9(8)
C55 C56 C57 C58 -175.4(5)
C61 C56 C57 Ir2 -178.1(4)
C55 C56 C57 Ir2 4.6(6)
C46 Ir2 C57 C58 79.6(5)
N7 Ir2 C57 C58 176.1(5)
N6 Ir2 C57 C58 -0.6(5)
N8 Ir2 C57 C58 -153.0(18)
N10 Ir2 C57 C58 -96.2(5)
C46 Ir2 C57 C56 -100.4(4)
N7 Ir2 C57 C56 -3.9(4)
N6 Ir2 C57 C56 179.4(4)
N8 Ir2 C57 C56 27(2)
N10 Ir2 C57 C56 83.8(4)
C56 C57 C58 C59 -1.7(8)
Ir2 C57 C58 C59 178.3(4)
C57 C58 C59 F8 179.3(5)
C57 C58 C59 C60 -0.9(10)
F8 C59 C60 C61 -177.0(6)
C58 C59 C60 C61 3.2(11)
C59 C60 C61 F7 -179.3(6)
C59 C60 C61 C56 -3.0(11)
C57 C56 C61 C60 0.5(10)
C55 C56 C61 C60 177.4(6)
C57 C56 C61 F7 176.7(5)
C55 C56 C61 F7 -6.3(10)
C66 N8 C62 C63 -2.9(8)
Ir2 N8 C62 C63 173.6(4)
N8 C62 C63 C64 0.7(9)
C62 C63 C64 C65 0.9(9)
C63 C64 C65 C66 -0.3(9)
C62 N8 C66 C65 3.6(7)
Ir2 N8 C66 C65 -173.2(4)
C62 N8 C66 N9 -178.6(4)
Ir2 N8 C66 N9 4.6(6)
C64 C65 C66 N8 -2.1(8)
C64 C65 C66 N9 -179.7(5)
N10 N9 C66 N8 -5.9(7)
C67 N9 C66 N8 168.4(5)
N10 N9 C66 C65 171.9(5)
C67 N9 C66 C65 -13.8(8)
C66 N9 C67 O3 3.6(9)
N10 N9 C67 O3 178.2(5)
C66 N9 C67 C68 -176.8(5)
N10 N9 C67 C68 -2.1(6)
O3 C67 C68 C69 -179.4(7)
N9 C67 C68 C69 1.0(6)
O3 C67 C68 C71 2.4(11)
N9 C67 C68 C71 -177.2(5)
N9 N10 C69 C68 -1.7(6)
Ir2 N10 C69 C68 168.6(4)
N9 N10 C69 C70 -179.8(5)
Ir2 N10 C69 C70 -9.5(9)
C67 C68 C69 N10 0.4(6)
C71 C68 C69 N10 178.6(5)
C67 C68 C69 C70 178.3(6)
C71 C68 C69 C70 -3.5(10)
C69 C68 C71 O4 -6.6(10)
C67 C68 C71 O4 171.2(6)
C69 C68 C71 C72 154.9(9)
C67 C68 C71 C72 -27.3(11)
C69 C68 C71 C72' -170.9(10)
C67 C68 C71 C72' 6.9(12)
O4 C71 C72 C73 -47.1(13)
C68 C71 C72 C73 150.3(8)
C72' C71 C72 C73 63.5(10)
C71 C72 C73 C74 -56.9(15)
C71 C72 C73 C78 126.8(10)
C78 C73 C74 C75 0.0
C72 C73 C74 C75 -176.4(12)
C73 C74 C75 C76 0.0
C74 C75 C76 C77 0.0
C75 C76 C77 C78 0.0
C76 C77 C78 C73 0.0
C74 C73 C78 C77 0.0
C72 C73 C78 C77 176.3(12)
O4 C71 C72' C73' 9.0(17)
C68 C71 C72' C73' 173.2(8)
C72 C71 C72' C73' -77.7(11)
C71 C72' C73' C74' -111.7(15)
C71 C72' C73' C78' 74.9(17)
C78' C73' C74' C75' 0.0
C72' C73' C74' C75' -173.4(15)
C73' C74' C75' C76' 0.0
C74' C75' C76' C77' 0.0
C75' C76' C77' C78' 0.0
C76' C77' C78' C73' 0.0
C74' C73' C78' C77' 0.0
C72' C73' C78' C77' 173.4(15)
